data_4033192
loop_
_publ_author_name
'Roizen, Jennifer L.'
'Jones, Amanda C.'
'Smith, Russell C.'
'Virgil, Scott C.'
'Stoltz, Brian M.'

_publ_section_title
;
 Model Studies To Access the [6,7,5,5]-Core of Ineleganolide Using Tandem
 Translactonization-Cope or Cyclopropanation-Cope Rearrangements as Key
 Steps.
;
_journal_issue 24
_journal_name_full 'The Journal of organic chemistry'
_journal_page_first 13051
_journal_page_last 13067
_journal_paper_doi 10.1021/acs.joc.7b02030
_journal_volume 82
_journal_year 2017
_chemical_formula_moiety 'C18 H22 N2 O5'
_chemical_formula_sum 'C18 H22 N2 O5'
_chemical_formula_weight 346.38
_chemical_name_systematic
; 
 ? 
;
_space_group_IT_number 19
_symmetry_cell_setting orthorhombic
_symmetry_space_group_name_Hall 'P 2ac 2ab'
_symmetry_space_group_name_H-M 'P 21 21 21'
_atom_sites_solution_hydrogens geom
_atom_sites_solution_primary direct
_atom_sites_solution_secondary difmap
_audit_creation_method SHELXL-97
_cell_angle_alpha 90.00
_cell_angle_beta 90.00
_cell_angle_gamma 90.00
_cell_formula_units_Z 4
_cell_length_a 6.970(2)
_cell_length_b 7.005(2)
_cell_length_c 34.186(11)
_cell_measurement_reflns_used 5408
_cell_measurement_temperature 100(2)
_cell_measurement_theta_max 32.03
_cell_measurement_theta_min 2.38
_cell_volume 1669.1(9)
_computing_cell_refinement 'Bruker SAINT v6.45A'
_computing_data_collection 'Bruker SMART v5.630'
_computing_data_reduction 'Bruker SAINT v6.45A'
_computing_molecular_graphics 'Bruker XP v5.1'
_computing_publication_material 'Bruker XCIF v6.12'
_computing_structure_refinement 'SHELXL-97 (Sheldrick, 1997)'
_computing_structure_solution 'SHELXS-97 (Sheldrick, 1990)'
_diffrn_ambient_temperature 100(2)
_diffrn_measured_fraction_theta_full 0.766
_diffrn_measured_fraction_theta_max 0.766
_diffrn_measurement_device_type 'Bruker SMART 1000'
_diffrn_measurement_method '\w scans at 4 \f settings'
_diffrn_radiation_monochromator graphite
_diffrn_radiation_source 'fine-focus sealed tube'
_diffrn_radiation_type MoK\a
_diffrn_radiation_wavelength 0.71073
_diffrn_reflns_av_R_equivalents 0.1208
_diffrn_reflns_av_sigmaI/netI 0.1175
_diffrn_reflns_limit_h_max 10
_diffrn_reflns_limit_h_min -8
_diffrn_reflns_limit_k_max 9
_diffrn_reflns_limit_k_min -10
_diffrn_reflns_limit_l_max 54
_diffrn_reflns_limit_l_min -45
_diffrn_reflns_number 15494
_diffrn_reflns_theta_full 36.11
_diffrn_reflns_theta_max 36.11
_diffrn_reflns_theta_min 2.38
_exptl_absorpt_coefficient_mu 0.101
_exptl_absorpt_correction_T_max 0.9810
_exptl_absorpt_correction_T_min 0.9597
_exptl_absorpt_correction_type none
_exptl_crystal_colour Colorless
_exptl_crystal_density_diffrn 1.378
_exptl_crystal_density_method 'not measured'
_exptl_crystal_description Column
_exptl_crystal_F_000 736
_exptl_crystal_size_max 0.41
_exptl_crystal_size_mid 0.28
_exptl_crystal_size_min 0.19
_refine_diff_density_max 0.422
_refine_diff_density_min -0.342
_refine_diff_density_rms 0.079
_refine_ls_abs_structure_details 'Flack H D (1983), Acta Cryst. A39, 876-881'
_refine_ls_abs_structure_Flack 0.2(12)
_refine_ls_extinction_method none
_refine_ls_goodness_of_fit_ref 1.298
_refine_ls_hydrogen_treatment Riding
_refine_ls_matrix_type 'Full matrix'
_refine_ls_number_parameters 229
_refine_ls_number_reflns 5579
_refine_ls_number_restraints 0
_refine_ls_restrained_S_all 1.298
_refine_ls_R_factor_all 0.1046
_refine_ls_R_factor_gt 0.0694
_refine_ls_shift/su_max 0.001
_refine_ls_shift/su_mean 0.000
_refine_ls_structure_factor_coef Fsqd
_refine_ls_weighting_details w=1/s^2^(Fo^2^)
_refine_ls_weighting_scheme sigma
_refine_ls_wR_factor_gt 0.1073
_refine_ls_wR_factor_ref 0.1141
_reflns_number_gt 3654
_reflns_number_total 5579
_reflns_threshold_expression >2sigma(I)
_cod_data_source_file jo7b02030_si_002.cif
_cod_data_source_block jlr03
_cod_depositor_comments
;
The following automatic conversions were performed:

'_symmetry_cell_setting' value 'Orthorhombic' changed to
'orthorhombic' according to
/home/data/users/saulius/crontab/automatic-downloads/rss-feeds/ACS/lib/dictionaries/cif_core.dic
dictionary named 'cif_core.dic' version 2.4.2 from 2011-04-26.

'_refine_ls_weighting_scheme' value 'Sigma' changed to 'sigma'
according to
/home/data/users/saulius/crontab/automatic-downloads/rss-feeds/ACS/lib/dictionaries/cif_core.dic
dictionary named 'cif_core.dic' version 2.4.2 from 2011-04-26.

'_atom_sites_solution_primary' value 'Direct methods' was changed to
'direct'.

'_atom_sites_solution_secondary' value 'Difference Fourier map' was
changed to 'difmap'.

'_atom_sites_solution_hydrogens' value 'Geometric positions' was
changed to 'geom'.

Automatic conversion script
Id: cif_fix_values 4973 2017-02-22 13:04:09Z antanas 

 Adding full bibliography for 4033192.cif.
;
_cod_original_sg_symbol_H-M P2(1)2(1)2(1)
_cod_database_code 4033192

loop_
_symmetry_equiv_pos_as_xyz
'x, y, z'
'-x+1/2, -y, z+1/2'
'-x, y+1/2, -z+1/2'
'x+1/2, -y+1/2, -z'

loop_
_atom_site_label
_atom_site_type_symbol
_atom_site_fract_x
_atom_site_fract_y
_atom_site_fract_z
_atom_site_U_iso_or_equiv
_atom_site_adp_type
_atom_site_occupancy
_atom_site_symmetry_multiplicity
_atom_site_calc_flag
_atom_site_refinement_flags
O1 O 0.8129(2) 0.6441(3) 0.67561(4) 0.0290(4) Uani 1 1 d .
O2 O 0.0527(2) 0.6007(2) 0.78615(4) 0.0258(4) Uani 1 1 d .
O3 O 0.2492(2) 0.6164(2) 0.83775(4) 0.0208(3) Uani 1 1 d .
O4 O -0.0159(2) 0.8678(2) 0.98150(4) 0.0265(4) Uani 1 1 d .
O5 O -0.1479(2) 0.9411(2) 0.92050(4) 0.0262(4) Uani 1 1 d .
N1 N 0.6724(3) 0.6421(3) 0.75770(4) 0.0186(4) Uani 1 1 d .
H1 H 0.7985 0.6447 0.7587 0.022 Uiso 1 1 calc R
N2 N 0.5613(3) 0.6387(3) 0.78906(5) 0.0180(4) Uani 1 1 d .
C1 C 0.5703(3) 0.6412(3) 0.72385(6) 0.0167(4) Uani 1 1 d .
C2 C 0.6436(3) 0.6325(3) 0.68391(6) 0.0193(5) Uani 1 1 d .
C3 C 0.4890(3) 0.6008(3) 0.65389(6) 0.0239(5) Uani 1 1 d .
H3A H 0.4648 0.4621 0.6513 0.029 Uiso 1 1 calc R
H3B H 0.5341 0.6485 0.6282 0.029 Uiso 1 1 calc R
C4 C 0.3014(3) 0.7014(3) 0.66455(6) 0.0206(5) Uani 1 1 d .
H4A H 0.3231 0.8411 0.6647 0.025 Uiso 1 1 calc R
H4B H 0.2042 0.6731 0.6443 0.025 Uiso 1 1 calc R
C5 C 0.2241(3) 0.6406(3) 0.70419(5) 0.0195(5) Uani 1 1 d .
H5A H 0.1222 0.7301 0.7126 0.023 Uiso 1 1 calc R
H5B H 0.1673 0.5115 0.7022 0.023 Uiso 1 1 calc R
C6 C 0.3815(3) 0.6393(3) 0.73373(5) 0.0166(4) Uani 1 1 d .
C7 C 0.3819(3) 0.6357(3) 0.77462(6) 0.0166(4) Uani 1 1 d .
C8 C 0.2126(3) 0.6165(3) 0.79966(6) 0.0201(5) Uani 1 1 d .
C9 C 0.0832(3) 0.5747(3) 0.86272(6) 0.0204(5) Uani 1 1 d .
H9 H 0.0191 0.4536 0.8544 0.025 Uiso 1 1 calc R
C10 C 0.1545(3) 0.5599(3) 0.90385(6) 0.0212(5) Uani 1 1 d .
H10 H 0.2654 0.4901 0.9114 0.025 Uiso 1 1 calc R
C11 C 0.0450(3) 0.6555(3) 0.92835(6) 0.0196(5) Uani 1 1 d .
C12 C 0.0645(4) 0.6878(3) 0.97108(6) 0.0267(6) Uani 1 1 d .
H12A H -0.0023 0.5848 0.9855 0.032 Uiso 1 1 calc R
H12B H 0.2018 0.6847 0.9785 0.032 Uiso 1 1 calc R
C13 C -0.0263(4) 1.0052(3) 0.95093(6) 0.0242(5) Uani 1 1 d .
C14 C -0.1250(4) 1.1746(3) 0.96864(7) 0.0338(6) Uani 1 1 d .
H14A H -0.2555 1.1389 0.9764 0.051 Uiso 1 1 calc R
H14B H -0.1305 1.2782 0.9494 0.051 Uiso 1 1 calc R
H14C H -0.0534 1.2173 0.9917 0.051 Uiso 1 1 calc R
C15 C 0.1716(4) 1.0556(4) 0.93551(7) 0.0307(6) Uani 1 1 d .
H15A H 0.1591 1.1452 0.9136 0.046 Uiso 1 1 calc R
H15B H 0.2362 0.9394 0.9265 0.046 Uiso 1 1 calc R
H15C H 0.2471 1.1148 0.9564 0.046 Uiso 1 1 calc R
C16 C -0.1210(3) 0.7474(3) 0.90760(6) 0.0207(5) Uani 1 1 d .
C17 C -0.3087(3) 0.6460(4) 0.91529(6) 0.0262(5) Uani 1 1 d .
H17A H -0.4127 0.7131 0.9018 0.039 Uiso 1 1 calc R
H17B H -0.3343 0.6447 0.9435 0.039 Uiso 1 1 calc R
H17C H -0.3007 0.5146 0.9056 0.039 Uiso 1 1 calc R
C18 C -0.0603(3) 0.7381(3) 0.86461(6) 0.0221(5) Uani 1 1 d .
H18A H -0.1721 0.7123 0.8476 0.027 Uiso 1 1 calc R
H18B H 0.0001 0.8595 0.8563 0.027 Uiso 1 1 calc R

loop_
_atom_site_aniso_label
_atom_site_aniso_U_11
_atom_site_aniso_U_22
_atom_site_aniso_U_33
_atom_site_aniso_U_23
_atom_site_aniso_U_13
_atom_site_aniso_U_12
O1 0.0213(9) 0.0398(10) 0.0258(8) -0.0017(8) 0.0016(7) -0.0017(8)
O2 0.0192(8) 0.0386(11) 0.0195(7) 0.0005(7) -0.0037(6) -0.0033(8)
O3 0.0194(8) 0.0249(8) 0.0180(6) 0.0003(6) -0.0017(6) -0.0020(7)
O4 0.0364(10) 0.0221(9) 0.0210(7) -0.0004(7) 0.0040(7) 0.0015(8)
O5 0.0336(10) 0.0185(9) 0.0264(8) -0.0012(6) -0.0050(7) 0.0052(8)
N1 0.0149(9) 0.0204(10) 0.0205(8) -0.0019(7) -0.0004(7) -0.0012(9)
N2 0.0189(9) 0.0149(9) 0.0202(8) 0.0014(7) -0.0009(7) -0.0002(9)
C1 0.0181(11) 0.0133(11) 0.0188(9) 0.0018(8) -0.0047(8) 0.0011(10)
C2 0.0185(12) 0.0172(11) 0.0222(10) -0.0005(9) -0.0005(8) -0.0003(11)
C3 0.0269(14) 0.0278(13) 0.0171(10) -0.0048(9) -0.0028(9) 0.0017(11)
C4 0.0202(12) 0.0239(12) 0.0175(9) -0.0004(8) -0.0055(9) 0.0030(10)
C5 0.0199(12) 0.0229(12) 0.0156(9) -0.0002(9) -0.0052(8) 0.0020(11)
C6 0.0180(12) 0.0097(10) 0.0221(10) -0.0031(8) -0.0011(8) 0.0010(10)
C7 0.0166(11) 0.0133(11) 0.0199(9) -0.0006(9) -0.0038(8) 0.0020(10)
C8 0.0221(13) 0.0160(12) 0.0222(10) -0.0019(9) -0.0034(9) 0.0008(10)
C9 0.0188(13) 0.0192(12) 0.0233(10) 0.0000(8) 0.0009(9) -0.0038(10)
C10 0.0226(13) 0.0168(12) 0.0242(10) 0.0058(9) -0.0052(10) -0.0001(10)
C11 0.0222(12) 0.0156(11) 0.0211(10) 0.0027(8) -0.0048(9) -0.0024(11)
C12 0.0318(14) 0.0253(14) 0.0230(11) 0.0041(9) -0.0026(10) -0.0018(11)
C13 0.0329(15) 0.0176(12) 0.0220(10) -0.0012(9) 0.0033(10) -0.0030(11)
C14 0.0489(17) 0.0191(14) 0.0333(13) -0.0039(10) 0.0075(12) 0.0003(13)
C15 0.0356(16) 0.0225(13) 0.0342(12) -0.0003(10) 0.0061(11) -0.0065(12)
C16 0.0279(14) 0.0172(12) 0.0170(10) 0.0014(8) -0.0022(9) -0.0001(10)
C17 0.0276(13) 0.0285(13) 0.0224(10) 0.0015(10) -0.0011(10) -0.0010(12)
C18 0.0229(13) 0.0275(13) 0.0159(10) 0.0023(9) -0.0044(9) 0.0002(11)

loop_
_atom_type_symbol
_atom_type_description
_atom_type_scat_dispersion_real
_atom_type_scat_dispersion_imag
_atom_type_scat_source
C C 0.0033 0.0016 'International Tables Vol C Tables 4.2.6.8 and 6.1.1.4'
H H 0.0000 0.0000 'International Tables Vol C Tables 4.2.6.8 and 6.1.1.4'
N N 0.0061 0.0033 'International Tables Vol C Tables 4.2.6.8 and 6.1.1.4'
O O 0.0106 0.0060 'International Tables Vol C Tables 4.2.6.8 and 6.1.1.4'

loop_
_geom_angle_atom_site_label_1
_geom_angle_atom_site_label_2
_geom_angle_atom_site_label_3
_geom_angle
C8 O3 C9 114.78(16)
C13 O4 C12 115.78(16)
C13 O5 C16 116.51(17)
N2 N1 C1 112.58(17)
N1 N2 C7 104.28(15)
N1 C1 C6 107.18(17)
N1 C1 C2 127.87(19)
C6 C1 C2 124.86(19)
O1 C2 C1 123.74(19)
O1 C2 C3 123.06(19)
C1 C2 C3 113.17(18)
C2 C3 C4 112.45(17)
C5 C4 C3 112.74(18)
C6 C5 C4 110.20(18)
C1 C6 C7 104.29(17)
C1 C6 C5 122.95(18)
C7 C6 C5 132.8(2)
N2 C7 C6 111.65(18)
N2 C7 C8 122.42(17)
C6 C7 C8 125.78(19)
O2 C8 O3 123.5(2)
O2 C8 C7 121.78(18)
O3 C8 C7 114.76(19)
O3 C9 C10 107.39(17)
O3 C9 C18 113.16(17)
C10 C9 C18 103.33(17)
C11 C10 C9 111.7(2)
C10 C11 C12 130.6(2)
C10 C11 C16 111.37(18)
C12 C11 C16 118.0(2)
O4 C12 C11 110.19(17)
O5 C13 O4 110.81(18)
O5 C13 C14 105.85(19)
O4 C13 C14 105.18(18)
O5 C13 C15 111.29(18)
O4 C13 C15 111.50(19)
C14 C13 C15 111.9(2)
O5 C16 C11 111.12(18)
O5 C16 C17 106.05(19)
C11 C16 C17 112.52(18)
O5 C16 C18 111.75(18)
C11 C16 C18 102.84(19)
C17 C16 C18 112.72(18)
C9 C18 C16 104.75(17)

loop_
_geom_bond_atom_site_label_1
_geom_bond_atom_site_label_2
_geom_bond_distance
O1 C2 1.216(3)
O2 C8 1.211(2)
O3 C8 1.327(2)
O3 C9 1.467(2)
O4 C13 1.423(3)
O4 C12 1.425(3)
O5 C13 1.415(3)
O5 C16 1.439(3)
N1 N2 1.323(2)
N1 C1 1.358(2)
N2 C7 1.345(3)
C1 C6 1.359(3)
C1 C2 1.459(3)
C2 C3 1.504(3)
C3 C4 1.529(3)
C4 C5 1.519(3)
C5 C6 1.491(3)
C6 C7 1.398(3)
C7 C8 1.464(3)
C9 C10 1.495(3)
C9 C18 1.521(3)
C10 C11 1.316(3)
C11 C12 1.484(3)
C11 C16 1.502(3)
C13 C14 1.499(3)
C13 C15 1.518(3)
C16 C17 1.512(3)
C16 C18 1.531(3)

loop_
_geom_hbond_atom_site_label_D
_geom_hbond_atom_site_label_H
_geom_hbond_atom_site_label_A
_geom_hbond_distance_DH
_geom_hbond_distance_HA
_geom_hbond_distance_DA
_geom_hbond_angle_DHA
_geom_hbond_site_symmetry_A
N1 H1 O2 0.88 2.03 2.839(2) 152.4 1_655
